data_7044535
loop_
_publ_author_name
'Suo, Hongyi'
'Oleynik, Irina V.'
'Huang, Chuanbing'
'Oleynik, Ivan I.'
'Solan, Gregory A.'
'Ma, Yanping'
'Liang, Tongling'
'Sun, Wen-Hua'

_publ_section_title
;
 ortho-Cycloalkyl substituted N,N&#x2032;-diaryliminoacenaphthene-Ni(ii)
 catalysts for polyethylene elastomers; exploring ring size and
 temperature effects
;
_journal_name_full 'Dalton Trans.'
_journal_paper_doi 10.1039/C7DT03362A
_journal_year 2017
_chemical_formula_moiety 'C58 H50 Br2 N2 Ni'
_chemical_formula_sum 'C58 H50 Br2 N2 Ni'
_chemical_formula_weight 993.53
_space_group_crystal_system monoclinic
_space_group_IT_number 14
_space_group_name_Hall '-P 2yn'
_space_group_name_H-M_alt 'P 1 21/n 1'
_symmetry_space_group_name_Hall '-P 2yn'
_symmetry_space_group_name_H-M 'P 1 21/n 1'
_atom_sites_solution_hydrogens geom
_audit_creation_date 2017-10-10
_audit_creation_method
;
Olex2 1.2
(compiled 2017.08.10 svn.r3458 for OlexSys, GUI svn.r5381)
;
_audit_update_record
;
2017-10-10 deposited with the CCDC.
2017-10-17 downloaded from the CCDC.
;
_cell_angle_alpha 90
_cell_angle_beta 95.19(3)
_cell_angle_gamma 90
_cell_formula_units_Z 4
_cell_length_a 10.658(2)
_cell_length_b 18.896(4)
_cell_length_c 25.117(5)
_cell_measurement_reflns_used 14484
_cell_measurement_temperature 173.1500
_cell_measurement_theta_max 27.4807
_cell_measurement_theta_min 1.3506
_cell_volume 5037.7(18)
_computing_cell_refinement 'CrystalClear (Rigaku Inc., 2007)'
_computing_data_collection 'CrystalClear (Rigaku Inc., 2007)'
_computing_data_reduction 'CrystalClear (Rigaku Inc., 2007)'
_computing_molecular_graphics 'Olex2 (Dolomanov et al., 2009)'
_computing_publication_material 'Olex2 (Dolomanov et al., 2009)'
_computing_structure_refinement 'ShelXL (Sheldrick, 2015)'
_computing_structure_solution 'ShelXS (Sheldrick, 2015)'
_diffrn_ambient_temperature 173.1500
_diffrn_measured_fraction_theta_full 0.998
_diffrn_measured_fraction_theta_max 0.996
_diffrn_measurement_device_type 'MM007-HF CCD(Saturn 724+)'
_diffrn_measurement_method '\w scans at fixed \c = 45\%'
_diffrn_radiation_monochromator Confocal
_diffrn_radiation_type MoK\a
_diffrn_radiation_wavelength 0.71073
_diffrn_reflns_av_R_equivalents 0.0483
_diffrn_reflns_av_unetI/netI 0.0319
_diffrn_reflns_Laue_measured_fraction_full 0.998
_diffrn_reflns_Laue_measured_fraction_max 0.996
_diffrn_reflns_limit_h_max 13
_diffrn_reflns_limit_h_min -13
_diffrn_reflns_limit_k_max 24
_diffrn_reflns_limit_k_min -24
_diffrn_reflns_limit_l_max 32
_diffrn_reflns_limit_l_min -32
_diffrn_reflns_number 56893
_diffrn_reflns_point_group_measured_fraction_full 0.998
_diffrn_reflns_point_group_measured_fraction_max 0.996
_diffrn_reflns_theta_full 25.242
_diffrn_reflns_theta_max 27.472
_diffrn_reflns_theta_min 1.351
_diffrn_source 'Rotating Anode'
_exptl_absorpt_coefficient_mu 2.009
_exptl_absorpt_correction_T_max 1.0000
_exptl_absorpt_correction_T_min 0.63873
_exptl_absorpt_correction_type multi-scan
_exptl_absorpt_process_details 'CrystalClear (Rigaku Inc., 2007)'
_exptl_crystal_colour Colorless
_exptl_crystal_density_diffrn 1.310
_exptl_crystal_description Prism
_exptl_crystal_F_000 2040
_exptl_crystal_size_max 0.2
_exptl_crystal_size_mid 0.2
_exptl_crystal_size_min 0.2
_refine_diff_density_max 0.383
_refine_diff_density_min -0.551
_refine_diff_density_rms 0.064
_refine_ls_extinction_method none
_refine_ls_goodness_of_fit_ref 1.130
_refine_ls_hydrogen_treatment constr
_refine_ls_matrix_type full
_refine_ls_number_parameters 570
_refine_ls_number_reflns 11483
_refine_ls_number_restraints 0
_refine_ls_restrained_S_all 1.130
_refine_ls_R_factor_all 0.0545
_refine_ls_R_factor_gt 0.0492
_refine_ls_shift/su_max 0.001
_refine_ls_shift/su_mean 0.000
_refine_ls_structure_factor_coef Fsqd
_refine_ls_weighting_details 'w=1/[\s^2^(Fo^2^)+(0.0387P)^2^+5.0387P] where P=(Fo^2^+2Fc^2^)/3'
_refine_ls_weighting_scheme calc
_refine_ls_wR_factor_gt 0.1079
_refine_ls_wR_factor_ref 0.1108
_reflns_Friedel_coverage 0.000
_reflns_number_gt 10622
_reflns_number_total 11483
_reflns_threshold_expression 'I > 2\s(I)'
_cod_data_source_file c7dt03362a2.cif
_cod_data_source_block Ni1
_cod_original_cell_volume 5037.8(18)
_cod_database_code 7044535
_shelx_shelxl_version_number 2017/1
_shelx_space_group_comment
;
The symmetry employed for this shelxl refinement is uniquely defined
by the following loop, which should always be used as a source of
symmetry information in preference to the above space-group names.
They are only intended as comments.
;
_olex2_refinement_description
;
1. Fixed Uiso
 At 1.2 times of:
  All C(H) groups, All C(H,H) groups
 At 1.5 times of:
  All C(H,H,H) groups
2.a Ternary CH refined with riding coordinates:
 C32(H32), C45(H45), C19(H19)
2.b Secondary CH2 refined with riding coordinates:
 C24(H24A,H24B), C21(H21A,H21B), C23(H23A,H23B), C20(H20A,H20B), C22(H22A,H22B)
2.c Aromatic/amide H refined with riding coordinates:
 C2AA(H2AA), C8(H8), C30(H30), C10(H10), C3AA(H3AA), C28(H28), C40(H40),
 C9(H9), C5(H5), C57(H57), C15(H15), C47(H47), C16(H16), C48(H48), C17(H17),
 C34(H34), C44(H44), C54(H54), C51(H51), C41(H41), C42(H42), C53(H53), C49(H49),
  C55(H55), C38(H38), C50(H50), C37(H37), C56(H56), C43(H43), C36(H36), C35(H35)
2.d Idealised Me refined as rotating group:
 C58(H58A,H58B,H58C), C26(H26A,H26B,H26C)
;
_olex2_submission_special_instructions 'No special instructions were received'

loop_
_space_group_symop_operation_xyz
'x, y, z'
'-x+1/2, y+1/2, -z+1/2'
'-x, -y, -z'
'x-1/2, -y-1/2, z-1/2'

loop_
_atom_site_label
_atom_site_type_symbol
_atom_site_fract_x
_atom_site_fract_y
_atom_site_fract_z
_atom_site_U_iso_or_equiv
_atom_site_adp_type
_atom_site_occupancy
_atom_site_site_symmetry_order
_atom_site_calc_flag
_atom_site_refinement_flags_posn
Ni1 Ni 0.77314(3) 0.79305(2) 0.11701(2) 0.02748(9) Uani 1 1 d .
Br1 Br 0.69023(3) 0.90736(2) 0.10753(2) 0.04789(10) Uani 1 1 d .
N1 N 0.96412(19) 0.79538(11) 0.13141(8) 0.0239(4) Uani 1 1 d .
N2 N 0.81337(19) 0.75526(11) 0.04511(8) 0.0246(4) Uani 1 1 d .
C25 C 1.0398(2) 0.81730(14) 0.17942(9) 0.0254(5) Uani 1 1 d .
C11 C 1.0134(2) 0.73537(13) -0.00058(10) 0.0279(5) Uani 1 1 d .
C2AA C 1.2645(2) 0.77264(15) 0.10434(11) 0.0329(6) Uani 1 1 d .
H2AA H 1.272936 0.786556 0.140002 0.039 Uiso 1 1 calc R
C13 C 0.7286(2) 0.73614(14) -0.00102(9) 0.0277(5) Uani 1 1 d .
C1AA C 1.1474(2) 0.76401(13) 0.07727(10) 0.0269(5) Uani 1 1 d .
C12 C 0.9330(2) 0.75304(13) 0.04164(9) 0.0244(5) Uani 1 1 d .
C27 C 1.0708(2) 0.76716(14) 0.21953(10) 0.0270(5) Uani 1 1 d .
C32 C 1.0364(2) 0.94236(14) 0.14125(10) 0.0296(5) Uani 1 1 d .
H32 H 0.952073 0.928160 0.126267 0.035 Uiso 1 1 calc R
C8 C 1.2188(3) 0.71456(15) -0.06046(11) 0.0376(6) Uani 1 1 d .
H8 H 1.285558 0.708007 -0.081376 0.045 Uiso 1 1 calc R
C39 C 1.1202(3) 0.93930(14) 0.09536(10) 0.0326(6) Uani 1 1 d .
C30 C 1.1508(2) 0.90768(15) 0.23114(10) 0.0320(6) Uani 1 1 d .
H30 H 1.176785 0.954481 0.235421 0.038 Uiso 1 1 calc R
C10 C 0.9924(3) 0.71677(15) -0.05378(11) 0.0364(6) Uani 1 1 d .
H10 H 0.911060 0.710825 -0.069868 0.044 Uiso 1 1 calc R
C6 C 1.2441(3) 0.73216(14) -0.00570(11) 0.0329(6) Uani 1 1 d .
C31 C 1.0766(2) 0.88832(14) 0.18476(10) 0.0281(5) Uani 1 1 d .
C14 C 0.6967(3) 0.78895(15) -0.03940(10) 0.0336(6) Uani 1 1 d .
C7 C 1.1386(2) 0.74332(13) 0.02287(10) 0.0271(5) Uani 1 1 d .
C45 C 1.0257(2) 0.69077(14) 0.21249(10) 0.0291(5) Uani 1 1 d .
H45 H 0.945973 0.693278 0.189836 0.035 Uiso 1 1 calc R
C3AA C 1.3718(3) 0.75981(17) 0.07651(12) 0.0404(7) Uani 1 1 d .
H3AA H 1.451150 0.764096 0.094904 0.048 Uiso 1 1 calc R
C28 C 1.1450(2) 0.78953(15) 0.26490(10) 0.0316(6) Uani 1 1 d .
H28 H 1.167247 0.756966 0.291882 0.038 Uiso 1 1 calc R
C0AA C 1.0178(2) 0.77375(13) 0.09043(10) 0.0249(5) Uani 1 1 d .
C33 C 1.0228(3) 1.01700(14) 0.16370(11) 0.0340(6) Uani 1 1 d .
C40 C 1.2510(3) 0.94143(17) 0.10428(12) 0.0415(7) Uani 1 1 d .
H40 H 1.288508 0.944611 0.139104 0.050 Uiso 1 1 calc R
C46 C 0.9936(2) 0.65628(14) 0.26459(10) 0.0308(5) Uani 1 1 d .
C9 C 1.0980(3) 0.70703(16) -0.08307(12) 0.0417(7) Uani 1 1 d .
H9 H 1.084900 0.695059 -0.119056 0.050 Uiso 1 1 calc R
C29 C 1.1871(2) 0.85893(16) 0.27115(10) 0.0339(6) Uani 1 1 d .
C5 C 1.3636(3) 0.74130(16) 0.02356(13) 0.0399(7) Uani 1 1 d .
H5 H 1.436807 0.734667 0.006622 0.048 Uiso 1 1 calc R
C57 C 1.0658(3) 0.61119(15) 0.13570(11) 0.0359(6) Uani 1 1 d .
H57 H 0.979445 0.611738 0.126169 0.043 Uiso 1 1 calc R
C52 C 1.1140(2) 0.64757(14) 0.18096(10) 0.0299(5) Uani 1 1 d .
C24 C 0.5974(3) 0.57784(15) 0.05609(12) 0.0382(6) Uani 1 1 d .
H24A H 0.550779 0.614793 0.072492 0.046 Uiso 1 1 calc R
H24B H 0.543727 0.558577 0.026332 0.046 Uiso 1 1 calc R
C15 C 0.6179(3) 0.76959(18) -0.08429(11) 0.0395(7) Uani 1 1 d .
H15 H 0.595372 0.803231 -0.110459 0.047 Uiso 1 1 calc R
C19 C 0.7160(2) 0.60977(14) 0.03526(11) 0.0315(5) Uani 1 1 d .
H19 H 0.765963 0.631630 0.065561 0.038 Uiso 1 1 calc R
C47 C 0.9004(3) 0.68716(16) 0.29230(11) 0.0351(6) Uani 1 1 d .
H47 H 0.865035 0.730018 0.280518 0.042 Uiso 1 1 calc R
C16 C 0.5726(3) 0.70163(18) -0.09066(11) 0.0422(7) Uani 1 1 d .
H16 H 0.520221 0.689800 -0.120987 0.051 Uiso 1 1 calc R
C18 C 0.6832(2) 0.66679(14) -0.00604(10) 0.0291(5) Uani 1 1 d .
C48 C 0.8593(3) 0.65487(18) 0.33731(12) 0.0427(7) Uani 1 1 d .
H48 H 0.797525 0.676562 0.355515 0.051 Uiso 1 1 calc R
C17 C 0.6045(3) 0.65116(17) -0.05241(11) 0.0370(6) Uani 1 1 d .
H17 H 0.573110 0.605486 -0.057375 0.044 Uiso 1 1 calc R
C34 C 0.9337(3) 1.02785(18) 0.20031(14) 0.0484(8) Uani 1 1 d .
H34 H 0.885962 0.989904 0.210708 0.058 Uiso 1 1 calc R
C44 C 1.0667(3) 0.93401(15) 0.04325(11) 0.0407(7) Uani 1 1 d .
H44 H 0.979465 0.932648 0.036543 0.049 Uiso 1 1 calc R
C21 C 0.8264(3) 0.49163(16) 0.05252(14) 0.0469(8) Uani 1 1 d .
H21A H 0.870297 0.454229 0.035340 0.056 Uiso 1 1 calc R
H21B H 0.881898 0.509201 0.082355 0.056 Uiso 1 1 calc R
C54 C 1.3221(3) 0.60739(17) 0.16410(13) 0.0447(7) Uani 1 1 d .
H54 H 1.408147 0.605418 0.174121 0.054 Uiso 1 1 calc R
C58 C 1.2676(3) 0.88217(19) 0.32066(12) 0.0505(8) Uani 1 1 d .
H58A H 1.319954 0.921068 0.311932 0.076 Uiso 1 1 calc GR
H58B H 1.319693 0.843468 0.333998 0.076 Uiso 1 1 calc GR
H58C H 1.214370 0.896746 0.347497 0.076 Uiso 1 1 calc GR
C51 C 1.0439(4) 0.59279(19) 0.28342(14) 0.0552(9) Uani 1 1 d .
H51 H 1.106801 0.570928 0.265988 0.066 Uiso 1 1 calc R
C41 C 1.3262(3) 0.93890(19) 0.06218(14) 0.0526(8) Uani 1 1 d .
H41 H 1.413442 0.940898 0.068733 0.063 Uiso 1 1 calc R
C23 C 0.6305(3) 0.51938(16) 0.09699(13) 0.0446(7) Uani 1 1 d .
H23A H 0.678115 0.539347 0.128156 0.054 Uiso 1 1 calc R
H23B H 0.553654 0.499127 0.108361 0.054 Uiso 1 1 calc R
C20 C 0.7961(3) 0.55147(16) 0.01273(13) 0.0425(7) Uani 1 1 d .
H20A H 0.751351 0.532268 -0.019399 0.051 Uiso 1 1 calc R
H20B H 0.874233 0.571947 0.002893 0.051 Uiso 1 1 calc R
C42 C 1.2712(4) 0.93338(18) 0.01040(15) 0.0579(10) Uani 1 1 d .
H42 H 1.321412 0.931482 -0.017975 0.069 Uiso 1 1 calc R
C53 C 1.2441(3) 0.64519(17) 0.19486(12) 0.0389(6) Uani 1 1 d .
H53 H 1.278379 0.669231 0.225048 0.047 Uiso 1 1 calc R
C26 C 0.7480(3) 0.86274(17) -0.03341(13) 0.0480(8) Uani 1 1 d .
H26A H 0.733683 0.880716 0.001269 0.072 Uiso 1 1 calc GR
H26B H 0.706380 0.892545 -0.060471 0.072 Uiso 1 1 calc GR
H26C H 0.836840 0.862161 -0.037198 0.072 Uiso 1 1 calc GR
C49 C 0.9087(3) 0.59176(18) 0.35500(13) 0.0506(8) Uani 1 1 d .
H49 H 0.879840 0.569851 0.384728 0.061 Uiso 1 1 calc R
C55 C 1.2727(3) 0.57258(18) 0.11859(14) 0.0473(8) Uani 1 1 d .
H55 H 1.325808 0.548260 0.097571 0.057 Uiso 1 1 calc R
C38 C 1.0906(3) 1.07425(16) 0.14903(13) 0.0462(7) Uani 1 1 d .
H38 H 1.150923 1.068467 0.124864 0.055 Uiso 1 1 calc R
C50 C 1.0004(4) 0.5612(2) 0.32875(16) 0.0658(11) Uani 1 1 d .
H50 H 1.035092 0.518439 0.341083 0.079 Uiso 1 1 calc R
C37 C 1.0697(4) 1.14156(18) 0.17013(15) 0.0584(9) Uani 1 1 d .
H37 H 1.115887 1.179991 0.159480 0.070 Uiso 1 1 calc R
C56 C 1.1443(3) 0.57383(17) 0.10423(13) 0.0452(7) Uani 1 1 d .
H56 H 1.110621 0.549957 0.073849 0.054 Uiso 1 1 calc R
C43 C 1.1416(4) 0.93070(18) 0.00074(12) 0.0538(9) Uani 1 1 d .
H43 H 1.104574 0.926678 -0.034098 0.065 Uiso 1 1 calc R
C36 C 0.9832(4) 1.15135(19) 0.20578(14) 0.0568(10) Uani 1 1 d .
H36 H 0.969996 1.196127 0.219588 0.068 Uiso 1 1 calc R
C35 C 0.9154(3) 1.0943(2) 0.22131(15) 0.0571(9) Uani 1 1 d .
H35 H 0.856666 1.100489 0.246139 0.068 Uiso 1 1 calc R
Br2 Br 0.68268(3) 0.70515(2) 0.16605(2) 0.03996(9) Uani 1 1 d .
C22 C 0.7076(3) 0.46167(16) 0.07326(15) 0.0485(8) Uani 1 1 d .
H22A H 0.656971 0.438790 0.044166 0.058 Uiso 1 1 calc R
H22B H 0.730612 0.426245 0.100350 0.058 Uiso 1 1 calc R

loop_
_atom_site_aniso_label
_atom_site_aniso_U_11
_atom_site_aniso_U_22
_atom_site_aniso_U_33
_atom_site_aniso_U_23
_atom_site_aniso_U_13
_atom_site_aniso_U_12
Ni1 0.02170(16) 0.03465(18) 0.02618(16) -0.00024(13) 0.00259(12) 0.00200(13)
Br1 0.04014(17) 0.03961(17) 0.0638(2) 0.00261(14) 0.00408(14) 0.01159(13)
N1 0.0218(10) 0.0281(10) 0.0216(9) 0.0014(8) 0.0009(8) 0.0019(8)
N2 0.0241(10) 0.0278(10) 0.0213(9) 0.0024(8) -0.0008(8) 0.0008(8)
C25 0.0209(11) 0.0348(13) 0.0203(11) -0.0008(9) 0.0016(9) 0.0001(10)
C11 0.0278(12) 0.0295(13) 0.0265(12) 0.0012(10) 0.0031(10) 0.0031(10)
C2AA 0.0233(12) 0.0393(15) 0.0354(14) -0.0009(11) -0.0006(10) 0.0022(11)
C13 0.0212(11) 0.0396(14) 0.0221(11) -0.0027(10) 0.0002(9) 0.0035(10)
C1AA 0.0246(12) 0.0282(12) 0.0281(12) 0.0019(10) 0.0029(10) 0.0032(10)
C12 0.0245(12) 0.0258(12) 0.0226(11) 0.0022(9) 0.0000(9) 0.0027(9)
C27 0.0231(12) 0.0336(13) 0.0243(11) 0.0006(10) 0.0019(9) 0.0007(10)
C32 0.0301(13) 0.0315(13) 0.0264(12) 0.0011(10) -0.0006(10) 0.0006(11)
C8 0.0411(16) 0.0391(15) 0.0349(14) 0.0030(11) 0.0167(12) 0.0083(12)
C39 0.0399(15) 0.0270(13) 0.0309(13) 0.0021(10) 0.0029(11) 0.0036(11)
C30 0.0315(13) 0.0350(14) 0.0295(13) -0.0037(10) 0.0025(10) -0.0077(11)
C10 0.0381(15) 0.0423(16) 0.0291(13) -0.0016(11) 0.0039(11) 0.0047(12)
C6 0.0326(14) 0.0303(13) 0.0371(14) 0.0040(11) 0.0100(11) 0.0066(11)
C31 0.0249(12) 0.0337(13) 0.0257(12) -0.0021(10) 0.0021(9) -0.0001(10)
C14 0.0304(13) 0.0453(16) 0.0251(12) 0.0057(11) 0.0019(10) 0.0052(12)
C7 0.0257(12) 0.0249(12) 0.0313(13) 0.0026(10) 0.0050(10) 0.0042(10)
C45 0.0252(12) 0.0341(13) 0.0274(12) 0.0040(10) -0.0014(10) 0.0001(10)
C3AA 0.0225(13) 0.0514(18) 0.0473(17) 0.0014(14) 0.0028(12) 0.0046(12)
C28 0.0291(13) 0.0423(15) 0.0224(12) 0.0055(10) -0.0023(10) -0.0022(11)
C0AA 0.0233(12) 0.0250(12) 0.0259(11) 0.0034(9) 0.0001(9) 0.0005(9)
C33 0.0353(14) 0.0327(14) 0.0321(13) -0.0013(11) -0.0063(11) 0.0056(11)
C40 0.0420(16) 0.0472(17) 0.0360(15) 0.0063(13) 0.0067(12) 0.0014(14)
C46 0.0299(13) 0.0349(14) 0.0271(12) 0.0045(10) 0.0001(10) -0.0027(11)
C9 0.0520(18) 0.0458(17) 0.0281(14) -0.0020(12) 0.0087(13) 0.0081(14)
C29 0.0311(13) 0.0456(16) 0.0245(12) 0.0008(11) -0.0001(10) -0.0068(12)
C5 0.0277(14) 0.0427(16) 0.0508(17) 0.0049(13) 0.0126(12) 0.0053(12)
C57 0.0311(14) 0.0365(15) 0.0394(15) -0.0027(12) -0.0011(11) -0.0016(11)
C52 0.0287(13) 0.0313(13) 0.0295(12) 0.0046(10) 0.0017(10) 0.0018(10)
C24 0.0311(14) 0.0347(15) 0.0486(17) -0.0032(12) 0.0024(12) -0.0014(11)
C15 0.0329(14) 0.0613(19) 0.0236(13) 0.0052(12) -0.0002(11) 0.0093(14)
C19 0.0301(13) 0.0313(13) 0.0326(13) -0.0056(10) 0.0004(11) -0.0008(11)
C47 0.0355(14) 0.0392(15) 0.0298(13) 0.0006(11) -0.0010(11) -0.0031(12)
C16 0.0283(14) 0.072(2) 0.0255(13) -0.0068(13) -0.0033(11) 0.0044(14)
C18 0.0220(12) 0.0387(14) 0.0265(12) -0.0052(10) 0.0015(9) 0.0021(10)
C48 0.0417(16) 0.0544(19) 0.0330(14) -0.0069(13) 0.0082(12) -0.0118(14)
C17 0.0295(14) 0.0478(17) 0.0333(14) -0.0099(12) 0.0001(11) -0.0016(12)
C34 0.0411(17) 0.0463(18) 0.058(2) -0.0105(15) 0.0054(14) 0.0028(14)
C44 0.0580(19) 0.0309(14) 0.0321(14) 0.0030(11) -0.0012(13) 0.0053(13)
C21 0.0405(17) 0.0346(16) 0.065(2) -0.0079(14) 0.0018(15) 0.0061(13)
C54 0.0293(14) 0.0511(18) 0.0537(18) -0.0030(14) 0.0033(13) 0.0074(13)
C58 0.0537(19) 0.064(2) 0.0309(15) 0.0064(14) -0.0109(14) -0.0212(16)
C51 0.063(2) 0.053(2) 0.0515(19) 0.0209(16) 0.0216(17) 0.0201(17)
C41 0.0487(19) 0.054(2) 0.058(2) 0.0116(16) 0.0204(16) 0.0068(16)
C23 0.0430(17) 0.0375(16) 0.0540(18) 0.0030(13) 0.0082(14) -0.0024(13)
C20 0.0348(15) 0.0405(16) 0.0523(18) -0.0074(13) 0.0050(13) 0.0048(13)
C42 0.081(3) 0.0455(19) 0.051(2) 0.0083(15) 0.0316(19) 0.0148(18)
C53 0.0297(14) 0.0506(17) 0.0357(14) -0.0025(12) -0.0015(11) 0.0038(12)
C26 0.058(2) 0.0453(18) 0.0392(16) 0.0155(13) -0.0030(14) 0.0005(15)
C49 0.066(2) 0.0495(19) 0.0381(16) 0.0065(14) 0.0132(15) -0.0161(17)
C55 0.0395(17) 0.0494(19) 0.0540(19) -0.0094(15) 0.0101(14) 0.0041(14)
C38 0.062(2) 0.0370(16) 0.0395(16) 0.0020(12) 0.0048(14) 0.0015(14)
C50 0.086(3) 0.051(2) 0.063(2) 0.0311(18) 0.021(2) 0.018(2)
C37 0.084(3) 0.0333(17) 0.055(2) -0.0007(15) -0.0095(19) -0.0015(17)
C56 0.0452(17) 0.0465(17) 0.0433(17) -0.0135(13) 0.0013(13) -0.0007(14)
C43 0.088(3) 0.0451(18) 0.0290(15) 0.0033(13) 0.0088(16) 0.0120(18)
C36 0.069(2) 0.0451(19) 0.052(2) -0.0141(15) -0.0193(18) 0.0192(18)
C35 0.053(2) 0.062(2) 0.055(2) -0.0199(17) -0.0026(16) 0.0181(18)
Br2 0.03376(15) 0.05082(18) 0.03514(15) 0.00952(12) 0.00226(11) -0.00731(12)
C22 0.0458(18) 0.0319(15) 0.066(2) -0.0015(14) -0.0035(15) -0.0015(13)

loop_
_atom_type_symbol
_atom_type_description
_atom_type_scat_dispersion_real
_atom_type_scat_dispersion_imag
_atom_type_scat_source
C C 0.0033 0.0016 'International Tables Vol C Tables 4.2.6.8 and 6.1.1.4'
H H 0.0000 0.0000 'International Tables Vol C Tables 4.2.6.8 and 6.1.1.4'
Br Br -0.2901 2.4595 'International Tables Vol C Tables 4.2.6.8 and 6.1.1.4'
N N 0.0061 0.0033 'International Tables Vol C Tables 4.2.6.8 and 6.1.1.4'
Ni Ni 0.3393 1.1124 'International Tables Vol C Tables 4.2.6.8 and 6.1.1.4'

loop_
_geom_angle_atom_site_label_1
_geom_angle_atom_site_label_2
_geom_angle_atom_site_label_3
_geom_angle
N1 Ni1 Br1 111.15(6)
N1 Ni1 Br2 112.14(6)
N2 Ni1 Br1 110.10(6)
N2 Ni1 N1 82.93(8)
N2 Ni1 Br2 110.59(6)
Br2 Ni1 Br1 122.84(2)
C25 N1 Ni1 128.77(16)
C0AA N1 Ni1 111.14(16)
C0AA N1 C25 120.1(2)
C13 N2 Ni1 129.38(16)
C12 N2 Ni1 111.30(16)
C12 N2 C13 119.2(2)
C27 C25 N1 118.8(2)
C27 C25 C31 122.2(2)
C31 C25 N1 118.9(2)
C10 C11 C12 135.0(2)
C10 C11 C7 119.6(2)
C7 C11 C12 105.4(2)
C1AA C2AA C3AA 118.2(3)
C14 C13 N2 117.7(2)
C18 C13 N2 119.4(2)
C18 C13 C14 122.8(2)
C2AA C1AA C7 119.2(2)
C2AA C1AA C0AA 135.0(2)
C7 C1AA C0AA 105.8(2)
N2 C12 C11 134.9(2)
N2 C12 C0AA 117.5(2)
C11 C12 C0AA 107.6(2)
C25 C27 C45 120.3(2)
C28 C27 C25 117.6(2)
C28 C27 C45 122.1(2)
C39 C32 C31 111.7(2)
C39 C32 C33 113.3(2)
C31 C32 C33 112.5(2)
C9 C8 C6 121.1(3)
C40 C39 C32 121.7(2)
C44 C39 C32 119.9(3)
C44 C39 C40 118.4(3)
C29 C30 C31 121.9(2)
C11 C10 C9 118.1(3)
C8 C6 C5 127.8(3)
C7 C6 C8 116.1(3)
C7 C6 C5 116.1(3)
C25 C31 C32 120.9(2)
C30 C31 C25 117.6(2)
C30 C31 C32 121.5(2)
C13 C14 C26 121.8(2)
C15 C14 C13 117.3(3)
C15 C14 C26 120.9(3)
C1AA C7 C11 114.1(2)
C6 C7 C11 122.7(2)
C6 C7 C1AA 123.2(2)
C27 C45 C46 113.4(2)
C52 C45 C27 111.4(2)
C52 C45 C46 114.5(2)
C5 C3AA C2AA 122.7(3)
C29 C28 C27 122.1(2)
N1 C0AA C1AA 135.9(2)
N1 C0AA C12 117.0(2)
C1AA C0AA C12 107.0(2)
C34 C33 C32 118.1(3)
C38 C33 C32 124.0(3)
C38 C33 C34 117.9(3)
C41 C40 C39 121.1(3)
C47 C46 C45 118.3(2)
C51 C46 C45 123.7(3)
C51 C46 C47 117.8(3)
C8 C9 C10 122.4(3)
C30 C29 C58 120.1(3)
C28 C29 C30 118.5(2)
C28 C29 C58 121.4(3)
C3AA C5 C6 120.5(3)
C52 C57 C56 121.3(3)
C57 C52 C45 119.4(2)
C57 C52 C53 118.3(3)
C53 C52 C45 122.2(2)
C23 C24 C19 111.5(2)
C16 C15 C14 121.2(3)
C18 C19 C24 111.5(2)
C18 C19 C20 111.1(2)
C20 C19 C24 110.3(2)
C48 C47 C46 120.9(3)
C17 C16 C15 120.3(3)
C13 C18 C19 123.3(2)
C13 C18 C17 116.6(2)
C17 C18 C19 120.1(2)
C49 C48 C47 120.6(3)
C16 C17 C18 121.7(3)
C35 C34 C33 120.8(3)
C39 C44 C43 120.9(3)
C22 C21 C20 111.5(3)
C55 C54 C53 120.3(3)
C46 C51 C50 120.1(3)
C42 C41 C40 119.7(3)
C22 C23 C24 110.8(3)
C21 C20 C19 112.5(3)
C43 C42 C41 120.1(3)
C54 C53 C52 120.6(3)
C50 C49 C48 119.2(3)
C54 C55 C56 120.1(3)
C33 C38 C37 120.6(3)
C49 C50 C51 121.3(3)
C36 C37 C38 120.9(4)
C55 C56 C57 119.4(3)
C42 C43 C44 119.9(3)
C37 C36 C35 119.2(3)
C36 C35 C34 120.5(4)
C23 C22 C21 111.3(3)

loop_
_geom_bond_atom_site_label_1
_geom_bond_atom_site_label_2
_geom_bond_distance
Ni1 Br1 2.3378(6)
Ni1 N1 2.035(2)
Ni1 N2 2.024(2)
Ni1 Br2 2.3281(6)
N1 C25 1.449(3)
N1 C0AA 1.289(3)
N2 C13 1.449(3)
N2 C12 1.287(3)
C25 C27 1.400(3)
C25 C31 1.401(4)
C11 C12 1.461(3)
C11 C10 1.380(4)
C11 C7 1.417(4)
C2AA C1AA 1.376(3)
C2AA C3AA 1.414(4)
C13 C14 1.408(4)
C13 C18 1.399(4)
C1AA C7 1.416(3)
C1AA C0AA 1.460(3)
C12 C0AA 1.507(3)
C27 C45 1.527(4)
C27 C28 1.393(3)
C32 C39 1.522(4)
C32 C31 1.528(3)
C32 C33 1.531(4)
C8 C6 1.417(4)
C8 C9 1.367(4)
C39 C40 1.393(4)
C39 C44 1.383(4)
C30 C31 1.396(3)
C30 C29 1.392(4)
C10 C9 1.411(4)
C6 C7 1.404(4)
C6 C5 1.422(4)
C14 C15 1.393(4)
C14 C26 1.500(4)
C45 C46 1.528(3)
C45 C52 1.522(4)
C3AA C5 1.370(4)
C28 C29 1.390(4)
C33 C34 1.396(4)
C33 C38 1.369(4)
C40 C41 1.384(4)
C46 C47 1.392(4)
C46 C51 1.380(4)
C29 C58 1.511(4)
C57 C52 1.387(4)
C57 C56 1.394(4)
C52 C53 1.399(4)
C24 C19 1.535(4)
C24 C23 1.528(4)
C15 C16 1.376(5)
C19 C18 1.514(4)
C19 C20 1.533(4)
C47 C48 1.390(4)
C16 C17 1.374(4)
C18 C17 1.404(3)
C48 C49 1.362(5)
C34 C35 1.383(5)
C44 C43 1.392(5)
C21 C20 1.524(4)
C21 C22 1.522(5)
C54 C53 1.384(4)
C54 C55 1.381(4)
C51 C50 1.401(5)
C41 C42 1.381(5)
C23 C22 1.519(4)
C42 C43 1.381(6)
C49 C50 1.357(5)
C55 C56 1.384(4)
C38 C37 1.403(5)
C37 C36 1.355(6)
C36 C35 1.374(6)
